data_4029216
loop_
_publ_author_name
'Fallon, Thomas'
'Willis, Anthony C'
'Paddon-Row, Michael N'
'Sherburn, Michael S'

_publ_section_title
;
 Furanodendralenes.
;
_journal_issue 7
_journal_name_full 'The Journal of organic chemistry'
_journal_page_first 3185
_journal_page_last 3193
_journal_paper_doi 10.1021/jo500458y
_journal_volume 79
_journal_year 2014
_chemical_absolute_configuration unk
_chemical_compound_source local
_chemical_formula_moiety 'C16 H16 N2 O5'
_chemical_formula_sum 'C16 H16 N2 O5'
_chemical_formula_weight 316.31
_space_group_IT_number 19
_symmetry_cell_setting orthorhombic
_symmetry_space_group_name_Hall 'P 2ac 2ab'
_symmetry_space_group_name_H-M 'P 21 21 21'
_atom_sites_solution_hydrogens geom
_atom_sites_solution_primary direct
_audit_creation_date 10-07-28
_audit_creation_method CRYSTALS_ver_12.87
_audit_update_record
;
2010-07-29 - Report on C16 H16 N2 O5
             by Anthony C. Willis
             for Thomas Fallon and Mick Sherburn
2010-07-29 - passes checkcif tests with minor warnings
;
_cell_angle_alpha 90
_cell_angle_beta 90
_cell_angle_gamma 90
_cell_formula_units_Z 8
_cell_length_a 10.3113(1)
_cell_length_b 15.9233(2)
_cell_length_c 17.7014(3)
_cell_measurement_reflns_used 29774
_cell_measurement_temperature 200
_cell_measurement_theta_max 27.5
_cell_measurement_theta_min 2.6
_cell_volume 2906.39(7)
_computing_cell_refinement 'DENZO/SCALEPACK (Otwinowski & Minor, 1997)'
_computing_data_collection 'COLLECT (Nonius, 2001).'
_computing_data_reduction 'DENZO/SCALEPACK (Otwinowski & Minor, 1997)'
_computing_molecular_graphics
; 
ORTEP-II (Johnson 1976) in teXsan (MSC, 1992-1997)
;
_computing_publication_material 'CRYSTALS (Betteridge et al., 2003)'
_computing_structure_refinement 'CRYSTALS (Betteridge et al., 2003)'
_computing_structure_solution 'SIR92 (Altomare et al., 1994)'
_diffrn_ambient_temperature 200
_diffrn_measured_fraction_theta_full 0.998
_diffrn_measured_fraction_theta_max 0.998
_diffrn_measurement_device 'Nonius KappaCCD'
_diffrn_measurement_device_type Area
_diffrn_measurement_method ' \f and \w scans with CCD '
_diffrn_radiation_monochromator graphite
_diffrn_radiation_type 'Mo K\a'
_diffrn_radiation_wavelength 0.71073
_diffrn_reflns_av_R_equivalents 0.051
_diffrn_reflns_limit_h_max 13
_diffrn_reflns_limit_h_min -11
_diffrn_reflns_limit_k_max 20
_diffrn_reflns_limit_k_min -20
_diffrn_reflns_limit_l_max 22
_diffrn_reflns_limit_l_min -22
_diffrn_reflns_number 45981
_diffrn_reflns_theta_full 27.498
_diffrn_reflns_theta_max 27.498
_diffrn_reflns_theta_min 2.558
_diffrn_standards_number 0
_exptl_absorpt_coefficient_mu 0.109
_exptl_absorpt_correction_T_max 0.992
_exptl_absorpt_correction_T_min 0.968
_exptl_absorpt_correction_type integration
_exptl_absorpt_process_details
;
via Gaussian method (Coppens, 1970) implemented in maXus (2000)
;
_exptl_crystal_colour colourless
_exptl_crystal_density_diffrn 1.446
_exptl_crystal_density_method 'not measured'
_exptl_crystal_description rod
_exptl_crystal_F_000 1328
_exptl_crystal_size_max 0.440
_exptl_crystal_size_mid 0.140
_exptl_crystal_size_min 0.100
_refine_diff_density_max 0.23
_refine_diff_density_min -0.23
_refine_ls_abs_structure_details
;
The space group is non-centrosymmetric but,
in the absence of significant anomalous scattering, 
the Friedel pairs have been merged
and the absolute structure has not been determined. 
The two independent molecules have opposite chirality.
;
_refine_ls_extinction_method None
_refine_ls_goodness_of_fit_ref 1.0123
_refine_ls_hydrogen_treatment constr
_refine_ls_matrix_type full
_refine_ls_number_parameters 415
_refine_ls_number_reflns 3735
_refine_ls_number_restraints 0
_refine_ls_R_factor_all 0.0393
_refine_ls_R_factor_gt 0.0339
_refine_ls_shift/su_max 0.0003629
_refine_ls_shift/su_mean 0.00008
_refine_ls_structure_factor_coef Fsqd
_refine_ls_weighting_details
;
 Method= Modified Sheldrick 
 w=1/[\s^2^(F^2^) + ( 0.04P)^2^ + 0.65P] 
 ,where P=(max(Fo^2^,0) + 2Fc^2^)/3 
;
_refine_ls_weighting_scheme calc
_refine_ls_wR_factor_all 0.0801
_refine_ls_wR_factor_gt 0.0777
_refine_ls_wR_factor_ref 0.0801
_reflns_limit_h_max 13
_reflns_limit_h_min 0
_reflns_limit_k_max 20
_reflns_limit_k_min 0
_reflns_limit_l_max 22
_reflns_limit_l_min 0
_reflns_number_gt 3396
_reflns_number_total 3736
_reflns_threshold_expression I>2.0\s(I)
_oxford_diffrn_Wilson_B_factor 2.75
_oxford_diffrn_Wilson_scale 3.78
_oxford_refine_ls_r_factor_ref 0.0393
_oxford_refine_ls_scale 0.5230(8)
_oxford_reflns_number_all 3735
_oxford_reflns_threshold_expression_ref I>-10.0\s(I)
_oxford_structure_analysis_title '7281428 she1019'
_cod_data_source_file jo500458y_si_002.cif
_cod_data_source_block she1019
_cod_depositor_comments
;The following automatic conversions were performed:

'_symmetry_cell_setting'
 value 'Orthorhombic' changed to
'orthorhombic' according
 to
/usr/data/users/saulius/automatic-downloads/rss-feeds/ACS/lib/dictionaries/cif_core.dic
dictionary
 named 'cif_core.dic' version 2.4.2 from 2011-04-26.

Automatic conversion
 script
Id: cif_fix_values 2281 2013-09-26 08:29:07Z andrius  Adding full
 bibliography for /tmp/tmp-cod-update-bibliographies-17276/cifs/4029216.cif.
;
_cod_original_sg_symbol_H-M 'P 21 21 21 '
_cod_database_code 4029216

loop_
_symmetry_equiv_pos_as_xyz
x,y,z
x+1/2,-y+1/2,-z
-x,y+1/2,-z+1/2
-x+1/2,-y,z+1/2

loop_
_atom_site_label
_atom_site_type_symbol
_atom_site_fract_x
_atom_site_fract_y
_atom_site_fract_z
_atom_site_U_iso_or_equiv
_atom_site_occupancy
_atom_site_adp_type
_atom_site_refinement_flags_posn
O1 O 0.46396(13) 0.42295(8) 0.30120(8) 0.0283 1.0000 Uani .
C2 C 0.55744(19) 0.46537(12) 0.25284(11) 0.0286 1.0000 Uani .
C3 C 0.57154(18) 0.40208(12) 0.19043(12) 0.0294 1.0000 Uani .
C4 C 0.56874(19) 0.31742(12) 0.22999(11) 0.0290 1.0000 Uani .
C5 C 0.53735(19) 0.34579(12) 0.31105(11) 0.0274 1.0000 Uani .
C6 C 0.66347(19) 0.37944(12) 0.34561(11) 0.0288 1.0000 Uani .
C7 C 0.64057(19) 0.40545(13) 0.42664(12) 0.0316 1.0000 Uani .
O8 O 0.60942(15) 0.36044(10) 0.47879(9) 0.0379 1.0000 Uani .
N9 N 0.65511(18) 0.49164(11) 0.43187(10) 0.0352 1.0000 Uani .
C10 C 0.6357(3) 0.53908(16) 0.50143(13) 0.0466 1.0000 Uani .
C11 C 0.6802(2) 0.52958(13) 0.36287(12) 0.0346 1.0000 Uani .
O12 O 0.69281(18) 0.60421(10) 0.35412(10) 0.0480 1.0000 Uani .
C13 C 0.68253(19) 0.46291(12) 0.30230(12) 0.0303 1.0000 Uani .
C14 C 0.5729(2) 0.40702(14) 0.11617(12) 0.0363 1.0000 Uani .
C15 C 0.5824(2) 0.32633(15) 0.07264(13) 0.0422 1.0000 Uani .
C16 C 0.4872(2) 0.25975(13) 0.10357(12) 0.0365 1.0000 Uani .
C17 C 0.3516(2) 0.27701(13) 0.07513(12) 0.0373 1.0000 Uani .
O18 O 0.3177(2) 0.28060(11) 0.00929(9) 0.0517 1.0000 Uani .
N19 N 0.26963(17) 0.28916(11) 0.13554(10) 0.0336 1.0000 Uani .
C20 C 0.1295(2) 0.29697(17) 0.12800(15) 0.0472 1.0000 Uani .
C21 C 0.3305(2) 0.27850(12) 0.20405(11) 0.0308 1.0000 Uani .
O22 O 0.27539(15) 0.28305(10) 0.26450(8) 0.0390 1.0000 Uani .
C23 C 0.4726(2) 0.25802(12) 0.19044(11) 0.0313 1.0000 Uani .
O101 O 0.00610(13) 0.50757(9) 0.38345(8) 0.0317 1.0000 Uani .
C102 C 0.1202(2) 0.55704(13) 0.40201(11) 0.0328 1.0000 Uani .
C103 C 0.1965(2) 0.49362(13) 0.44540(11) 0.0307 1.0000 Uani .
C104 C 0.17639(19) 0.41135(12) 0.40411(11) 0.0283 1.0000 Uani .
C105 C 0.07422(18) 0.43963(12) 0.34551(11) 0.0283 1.0000 Uani .
C106 C 0.1429(2) 0.48896(13) 0.28256(11) 0.0299 1.0000 Uani .
C107 C 0.0445(2) 0.52022(14) 0.22519(11) 0.0330 1.0000 Uani .
O108 O -0.02458(18) 0.47794(10) 0.18467(9) 0.0456 1.0000 Uani .
N109 N 0.04316(17) 0.60702(11) 0.22647(10) 0.0337 1.0000 Uani .
C110 C -0.0398(3) 0.65809(17) 0.17865(14) 0.0490 1.0000 Uani .
C111 C 0.1257(2) 0.64061(13) 0.28007(12) 0.0344 1.0000 Uani .
O112 O 0.14182(17) 0.71537(10) 0.28993(10) 0.0463 1.0000 Uani .
C113 C 0.1863(2) 0.56938(13) 0.32384(11) 0.0317 1.0000 Uani .
C114 C 0.2596(2) 0.49775(15) 0.51073(12) 0.0375 1.0000 Uani .
C115 C 0.3128(2) 0.41754(15) 0.54258(13) 0.0396 1.0000 Uani .
C116 C 0.2128(2) 0.34621(13) 0.53610(11) 0.0326 1.0000 Uani .
C117 C 0.1068(2) 0.35801(13) 0.59442(11) 0.0319 1.0000 Uani .
O118 O 0.11999(17) 0.36922(11) 0.66194(9) 0.0458 1.0000 Uani .
N119 N -0.01216(16) 0.35264(11) 0.55901(9) 0.0311 1.0000 Uani .
C120 C -0.1353(2) 0.35493(14) 0.59875(13) 0.0367 1.0000 Uani .
C121 C -0.00176(19) 0.33957(12) 0.48199(11) 0.0302 1.0000 Uani .
O122 O -0.09352(15) 0.32737(11) 0.44100(9) 0.0409 1.0000 Uani .
C123 C 0.14027(19) 0.34007(13) 0.45981(11) 0.0290 1.0000 Uani .
H21 H 0.5290 0.5201 0.2380 0.0337 1.0000 Uiso R
H41 H 0.6538 0.2924 0.2281 0.0353 1.0000 Uiso R
H51 H 0.4921 0.3048 0.3424 0.0333 1.0000 Uiso R
H61 H 0.7348 0.3409 0.3421 0.0340 1.0000 Uiso R
H101 H 0.6919 0.5876 0.5003 0.0560 0.7 Uiso R
H102 H 0.6553 0.5069 0.5441 0.0560 0.7 Uiso R
H103 H 0.5471 0.5589 0.5068 0.0560 0.7 Uiso R
H131 H 0.7608 0.4651 0.2716 0.0352 1.0000 Uiso R
H141 H 0.5674 0.4592 0.0904 0.0437 1.0000 Uiso R
H151 H 0.6705 0.3040 0.0777 0.0510 1.0000 Uiso R
H152 H 0.5645 0.3349 0.0196 0.0506 1.0000 Uiso R
H161 H 0.5148 0.2039 0.0845 0.0434 1.0000 Uiso R
H201 H 0.1088 0.3049 0.0763 0.0570 0.7 Uiso R
H202 H 0.1003 0.3434 0.1567 0.0570 0.7 Uiso R
H203 H 0.0902 0.2464 0.1430 0.0570 0.7 Uiso R
H231 H 0.4883 0.2018 0.2110 0.0383 1.0000 Uiso R
H1021 H 0.0972 0.6100 0.4289 0.0382 1.0000 Uiso R
H1041 H 0.2554 0.3947 0.3789 0.0339 1.0000 Uiso R
H1051 H 0.0158 0.3967 0.3280 0.0340 1.0000 Uiso R
H1061 H 0.2126 0.4568 0.2592 0.0360 1.0000 Uiso R
H1101 H -0.0681 0.6276 0.1365 0.0736 1.0000 Uiso R
H1102 H 0.0089 0.7052 0.1635 0.0743 1.0000 Uiso R
H1103 H -0.1129 0.6770 0.2066 0.0735 1.0000 Uiso R
H1131 H 0.2802 0.5792 0.3277 0.0386 1.0000 Uiso R
H1141 H 0.2727 0.5484 0.5370 0.0444 1.0000 Uiso R
H1151 H 0.3349 0.4265 0.5957 0.0459 1.0000 Uiso R
H1152 H 0.3909 0.4005 0.5166 0.0479 1.0000 Uiso R
H1161 H 0.2546 0.2920 0.5475 0.0387 1.0000 Uiso R
H1201 H -0.2055 0.3516 0.5643 0.0440 0.7 Uiso R
H1202 H -0.1431 0.4053 0.6280 0.0440 0.7 Uiso R
H1203 H -0.1438 0.3105 0.6333 0.0440 0.7 Uiso R
H1231 H 0.1573 0.2859 0.4359 0.0345 1.0000 Uiso R
H104 H 0.5727 0.5115 0.5317 0.0560 0.3 Uiso R
H105 H 0.7152 0.5424 0.5283 0.0560 0.3 Uiso R
H106 H 0.6065 0.5941 0.4896 0.0560 0.3 Uiso R
H204 H 0.0902 0.2924 0.1764 0.0567 0.3 Uiso R
H205 H 0.1090 0.3500 0.1065 0.0567 0.3 Uiso R
H206 H 0.0980 0.2535 0.0961 0.0567 0.3 Uiso R
H1204 H -0.1201 0.3593 0.6515 0.0441 0.3 Uiso R
H1205 H -0.1841 0.4021 0.5822 0.0441 0.3 Uiso R
H1206 H -0.1824 0.3049 0.5885 0.0441 0.3 Uiso R

loop_
_atom_site_aniso_label
_atom_site_aniso_U_11
_atom_site_aniso_U_22
_atom_site_aniso_U_33
_atom_site_aniso_U_23
_atom_site_aniso_U_13
_atom_site_aniso_U_12
O1 0.0242(6) 0.0288(7) 0.0319(7) 0.0029(6) 0.0016(6) 0.0024(5)
C2 0.0284(9) 0.0259(9) 0.0314(10) 0.0046(8) 0.0001(8) 0.0010(7)
C3 0.0259(9) 0.0279(9) 0.0343(10) 0.0015(8) 0.0027(8) -0.0013(8)
C4 0.0260(9) 0.0281(9) 0.0329(10) 0.0016(8) -0.0004(8) 0.0027(8)
C5 0.0270(9) 0.0248(9) 0.0305(10) 0.0028(8) -0.0009(8) 0.0013(8)
C6 0.0258(9) 0.0275(9) 0.0331(10) 0.0027(8) -0.0024(8) 0.0018(7)
C7 0.0228(9) 0.0361(11) 0.0359(10) 0.0015(9) -0.0060(8) 0.0010(8)
O8 0.0374(8) 0.0416(8) 0.0349(8) 0.0055(7) -0.0020(7) -0.0002(7)
N9 0.0352(9) 0.0358(9) 0.0345(9) -0.0027(8) -0.0060(8) 0.0004(8)
C10 0.0540(14) 0.0462(13) 0.0395(12) -0.0090(10) -0.0095(11) -0.0016(11)
C11 0.0296(10) 0.0332(11) 0.0410(12) 0.0001(9) -0.0060(9) -0.0021(8)
O12 0.0601(10) 0.0297(8) 0.0544(10) -0.0001(7) -0.0096(9) -0.0045(8)
C13 0.0267(9) 0.0273(9) 0.0370(10) 0.0020(8) 0.0020(8) -0.0014(8)
C14 0.0378(11) 0.0369(11) 0.0341(11) 0.0032(9) 0.0056(9) -0.0063(9)
C15 0.0428(12) 0.0511(13) 0.0327(11) -0.0029(10) 0.0099(10) -0.0022(11)
C16 0.0444(12) 0.0312(10) 0.0337(10) -0.0066(8) 0.0049(10) 0.0026(9)
C17 0.0495(13) 0.0287(10) 0.0337(11) 0.0022(8) -0.0012(10) -0.0087(10)
O18 0.0667(12) 0.0585(11) 0.0298(8) 0.0048(8) -0.0080(8) -0.0201(10)
N19 0.0363(9) 0.0299(9) 0.0346(9) 0.0018(7) -0.0043(7) -0.0032(7)
C20 0.0380(12) 0.0543(14) 0.0494(14) 0.0030(12) -0.0101(11) -0.0038(11)
C21 0.0372(10) 0.0241(9) 0.0310(10) 0.0002(8) -0.0004(8) -0.0037(8)
O22 0.0370(8) 0.0460(9) 0.0340(8) -0.0024(7) 0.0036(6) -0.0101(7)
C23 0.0366(10) 0.0252(9) 0.0320(10) 0.0006(8) -0.0002(9) 0.0004(8)
O101 0.0269(7) 0.0363(7) 0.0318(7) -0.0003(6) 0.0027(6) 0.0036(6)
C102 0.0378(10) 0.0312(10) 0.0294(9) -0.0043(8) -0.0001(8) -0.0019(9)
C103 0.0298(9) 0.0310(10) 0.0313(10) -0.0005(8) 0.0016(8) -0.0034(8)
C104 0.0259(9) 0.0302(9) 0.0289(9) -0.0009(8) 0.0009(8) 0.0020(8)
C105 0.0277(9) 0.0296(9) 0.0277(9) -0.0018(8) -0.0012(8) 0.0007(8)
C106 0.0283(9) 0.0344(10) 0.0270(9) -0.0020(8) 0.0033(8) 0.0029(8)
C107 0.0320(10) 0.0421(11) 0.0250(9) 0.0030(8) 0.0042(8) 0.0010(9)
O108 0.0520(9) 0.0502(9) 0.0345(8) -0.0005(7) -0.0105(8) -0.0025(8)
N109 0.0335(9) 0.0388(9) 0.0289(8) 0.0032(7) 0.0020(7) 0.0056(8)
C110 0.0497(14) 0.0539(15) 0.0436(13) 0.0010(11) -0.0039(11) 0.0194(12)
C111 0.0328(10) 0.0359(11) 0.0344(11) 0.0014(9) 0.0069(9) 0.0003(9)
O112 0.0512(10) 0.0358(8) 0.0520(10) 0.0037(7) 0.0038(8) -0.0021(8)
C113 0.0279(9) 0.0342(10) 0.0329(10) 0.0018(8) 0.0012(8) -0.0021(8)
C114 0.0367(10) 0.0396(11) 0.0361(11) -0.0020(9) -0.0059(9) -0.0070(9)
C115 0.0295(10) 0.0540(14) 0.0353(10) 0.0030(10) -0.0077(9) -0.0018(10)
C116 0.0292(10) 0.0358(11) 0.0327(10) 0.0014(9) -0.0053(8) 0.0056(9)
C117 0.0320(10) 0.0326(10) 0.0313(10) 0.0019(8) -0.0039(8) 0.0023(9)
O118 0.0439(9) 0.0648(11) 0.0287(8) -0.0002(8) -0.0048(7) -0.0001(8)
N119 0.0282(8) 0.0352(9) 0.0300(8) 0.0040(7) -0.0017(7) 0.0002(7)
C120 0.0301(10) 0.0430(12) 0.0369(11) 0.0076(10) 0.0029(9) -0.0022(9)
C121 0.0306(10) 0.0287(9) 0.0312(9) 0.0018(8) -0.0037(8) -0.0026(8)
O122 0.0326(8) 0.0537(9) 0.0363(8) 0.0044(7) -0.0079(7) -0.0108(7)
C123 0.0292(10) 0.0293(10) 0.0285(10) -0.0006(8) -0.0022(8) 0.0029(8)

loop_
_atom_type_symbol
_atom_type_scat_dispersion_real
_atom_type_scat_dispersion_imag
_atom_type_scat_Cromer_Mann_a1
_atom_type_scat_Cromer_Mann_b1
_atom_type_scat_Cromer_Mann_a2
_atom_type_scat_Cromer_Mann_b2
_atom_type_scat_Cromer_Mann_a3
_atom_type_scat_Cromer_Mann_b3
_atom_type_scat_Cromer_Mann_a4
_atom_type_scat_Cromer_Mann_b4
_atom_type_scat_Cromer_Mann_c
_atom_type_scat_source
C 0.0033 0.0016 2.3100 20.8439 1.0200 10.2075 1.5886 0.5687 0.8650 51.6512 0.2156 'International Tables Vol C 4.2.6.8 and 6.1.1.4'
H 0.0000 0.0000 0.4930 10.5109 0.3229 26.1257 0.1402 3.1424 0.0408 57.7998 0.0030 'International Tables Vol C 4.2.6.8 and 6.1.1.4'
N 0.0061 0.0033 12.2126 0.0057 3.1322 9.8933 2.0125 28.9975 1.1663 0.5826 -11.5290 'International Tables Vol C 4.2.6.8 and 6.1.1.4'
O 0.0106 0.0060 3.0485 13.2771 2.2868 5.7011 1.5463 0.3239 0.8670 32.9089 0.2508 'International Tables Vol C 4.2.6.8 and 6.1.1.4'

loop_
_exptl_crystal_face_index_h
_exptl_crystal_face_index_k
_exptl_crystal_face_index_l
_exptl_crystal_face_perp_dist
1 0 0 0.240
-1 0 0 0.220
0 1 1 0.001
0 -1 -1 0.100
0 -1 1 0.050
0 1 -1 0.090
3 1 -1 0.230
-3 1 -1 0.216

loop_
_geom_angle_atom_site_label_1
_geom_angle_atom_site_label_2
_geom_angle_atom_site_label_3
_geom_angle
_geom_angle_publ_flag
C2 O1 C5 96.78(13) yes
O1 C2 C3 100.67(14) yes
O1 C2 C13 101.89(14) yes
C3 C2 C13 108.42(16) yes
O1 C2 H21 112.4 no
C3 C2 H21 116.1 no
C13 C2 H21 115.5 no
C2 C3 C4 104.74(16) yes
C2 C3 C14 134.03(19) yes
C4 C3 C14 120.88(18) yes
C3 C4 C5 99.98(15) yes
C3 C4 C23 110.37(16) yes
C5 C4 C23 117.99(17) yes
C3 C4 H41 109.5 no
C5 C4 H41 110.2 no
C23 C4 H41 108.4 no
C4 C5 O1 104.23(14) yes
C4 C5 C6 107.23(15) yes
O1 C5 C6 101.19(14) yes
C4 C5 H51 115.8 no
O1 C5 H51 112.7 no
C6 C5 H51 114.3 no
C5 C6 C7 109.99(16) yes
C5 C6 C13 102.13(15) yes
C7 C6 C13 104.76(16) yes
C5 C6 H61 113.6 no
C7 C6 H61 110.9 no
C13 C6 H61 114.8 no
C6 C7 O8 127.02(19) yes
C6 C7 N9 108.56(18) yes
O8 C7 N9 124.4(2) yes
C7 N9 C10 123.7(2) yes
C7 N9 C11 113.17(18) yes
C10 N9 C11 122.91(18) yes
N9 C10 H101 108.4 no
N9 C10 H102 111.6 no
H101 C10 H102 109.0 no
N9 C10 H103 112.3 no
H101 C10 H103 107.8 no
H102 C10 H103 107.6 no
N9 C10 H104 109.3 no
N9 C10 H105 109.5 no
H104 C10 H105 109.5 no
N9 C10 H106 109.6 no
H104 C10 H106 109.5 no
H105 C10 H106 109.5 no
N9 C11 O12 124.2(2) yes
N9 C11 C13 108.79(17) yes
O12 C11 C13 126.9(2) yes
C6 C13 C2 101.23(15) yes
C6 C13 C11 104.50(16) yes
C2 C13 C11 111.59(16) yes
C6 C13 H131 114.3 no
C2 C13 H131 111.8 no
C11 C13 H131 112.6 no
C3 C14 C15 117.5(2) yes
C3 C14 H141 122.1 no
C15 C14 H141 120.4 no
C14 C15 C16 111.34(17) yes
C14 C15 H151 108.9 no
C16 C15 H151 107.9 no
C14 C15 H152 111.5 no
C16 C15 H152 108.6 no
H151 C15 H152 108.5 no
C15 C16 C17 110.19(18) yes
C15 C16 C23 115.25(18) yes
C17 C16 C23 104.18(18) yes
C15 C16 H161 108.2 no
C17 C16 H161 108.4 no
C23 C16 H161 110.5 no
C16 C17 O18 126.4(2) yes
C16 C17 N19 109.56(18) yes
O18 C17 N19 124.1(2) yes
C17 N19 C20 123.4(2) yes
C17 N19 C21 112.78(18) yes
C20 N19 C21 123.0(2) yes
N19 C20 H201 108.9 no
N19 C20 H202 109.5 no
H201 C20 H202 110.1 no
N19 C20 H203 109.2 no
H201 C20 H203 106.8 no
H202 C20 H203 112.4 no
N19 C20 H204 109.5 no
N19 C20 H205 109.5 no
H204 C20 H205 109.5 no
N19 C20 H206 109.4 no
H204 C20 H206 109.5 no
H205 C20 H206 109.5 no
N19 C21 O22 123.78(19) yes
N19 C21 C23 109.06(17) yes
O22 C21 C23 127.13(19) yes
C4 C23 C16 112.29(18) yes
C4 C23 C21 114.64(16) yes
C16 C23 C21 104.32(18) yes
C4 C23 H231 106.7 no
C16 C23 H231 111.7 no
C21 C23 H231 107.2 no
C102 O101 C105 96.69(14) yes
O101 C102 C103 100.16(15) yes
O101 C102 C113 102.85(15) yes
C103 C102 C113 108.18(17) yes
O101 C102 H1021 111.9 no
C103 C102 H1021 116.9 no
C113 C102 H1021 115.0 no
C102 C103 C104 105.35(16) yes
C102 C103 C114 132.3(2) yes
C104 C103 C114 122.01(19) yes
C103 C104 C105 99.51(15) yes
C103 C104 C123 111.08(15) yes
C105 C104 C123 118.48(16) yes
C103 C104 H1041 110.2 no
C105 C104 H1041 110.2 no
C123 C104 H1041 107.2 no
C104 C105 O101 103.65(15) yes
C104 C105 C106 108.77(15) yes
O101 C105 C106 100.21(15) yes
C104 C105 H1051 115.9 no
O101 C105 H1051 112.0 no
C106 C105 H1051 114.7 no
C105 C106 C107 110.17(16) yes
C105 C106 C113 102.41(15) yes
C107 C106 C113 103.82(16) yes
C105 C106 H1061 112.3 no
C107 C106 H1061 112.4 no
C113 C106 H1061 115.0 no
C106 C107 O108 127.2(2) yes
C106 C107 N109 108.87(18) yes
O108 C107 N109 123.9(2) yes
C107 N109 C110 123.8(2) yes
C107 N109 C111 113.07(18) yes
C110 N109 C111 123.10(19) yes
N109 C110 H1101 111.0 no
N109 C110 H1102 107.3 no
H1101 C110 H1102 110.5 no
N109 C110 H1103 110.0 no
H1101 C110 H1103 109.4 no
H1102 C110 H1103 108.6 no
N109 C111 O112 124.2(2) yes
N109 C111 C113 108.46(17) yes
O112 C111 C113 127.3(2) yes
C106 C113 C102 100.91(15) yes
C106 C113 C111 105.11(16) yes
C102 C113 C111 111.73(17) yes
C106 C113 H1131 116.9 no
C102 C113 H1131 112.9 no
C111 C113 H1131 108.9 no
C103 C114 C115 117.7(2) yes
C103 C114 H1141 122.9 no
C115 C114 H1141 119.4 no
C114 C115 C116 110.78(17) yes
C114 C115 H1151 108.8 no
C116 C115 H1151 109.6 no
C114 C115 H1152 111.4 no
C116 C115 H1152 108.5 no
H1151 C115 H1152 107.7 no
C115 C116 C117 109.95(17) yes
C115 C116 C123 115.83(17) yes
C117 C116 C123 104.74(16) yes
C115 C116 H1161 109.7 no
C117 C116 H1161 106.6 no
C123 C116 H1161 109.6 no
C116 C117 O118 127.4(2) yes
C116 C117 N119 108.90(16) yes
O118 C117 N119 123.7(2) yes
C117 N119 C120 123.77(16) yes
C117 N119 C121 112.82(17) yes
C120 N119 C121 123.29(17) yes
N119 C120 H1201 110.7 no
N119 C120 H1202 110.8 no
H1201 C120 H1202 109.3 no
N119 C120 H1203 112.2 no
H1201 C120 H1203 107.9 no
H1202 C120 H1203 105.7 no
N119 C120 H1204 109.5 no
N119 C120 H1205 109.4 no
H1204 C120 H1205 109.5 no
N119 C120 H1206 109.5 no
H1204 C120 H1206 109.5 no
H1205 C120 H1206 109.5 no
N119 C121 O122 123.74(19) yes
N119 C121 C123 109.22(17) yes
O122 C121 C123 127.00(18) yes
C116 C123 C104 113.17(16) yes
C116 C123 C121 103.95(15) yes
C104 C123 C121 113.63(16) yes
C116 C123 H1231 110.4 no
C104 C123 H1231 109.1 no
C121 C123 H1231 106.3 no

loop_
_geom_bond_atom_site_label_1
_geom_bond_atom_site_label_2
_geom_bond_distance
_geom_bond_publ_flag
O1 C2 1.455(2) yes
O1 C5 1.454(2) yes
C2 C3 1.502(3) yes
C2 C13 1.559(3) yes
C2 H21 0.956 no
C3 C4 1.519(3) yes
C3 C14 1.317(3) yes
C4 C5 1.539(3) yes
C4 C23 1.539(3) yes
C4 H41 0.964 no
C5 C6 1.534(3) yes
C5 H51 0.976 no
C6 C7 1.511(3) yes
C6 C13 1.547(3) yes
C6 H61 0.959 no
C7 O8 1.212(3) yes
C7 N9 1.384(3) yes
N9 C10 1.458(3) yes
N9 C11 1.387(3) yes
C10 H101 0.967 no
C10 H102 0.936 no
C10 H103 0.971 no
C10 H104 0.950 no
C10 H105 0.950 no
C10 H106 0.950 no
C11 O12 1.205(3) yes
C11 C13 1.509(3) yes
C13 H131 0.973 no
C14 C15 1.501(3) yes
C14 H141 0.950 no
C15 C16 1.545(3) yes
C15 H151 0.980 no
C15 H152 0.967 no
C16 C17 1.511(3) yes
C16 C23 1.545(3) yes
C16 H161 0.993 no
C17 O18 1.218(3) yes
C17 N19 1.377(3) yes
N19 C20 1.456(3) yes
N19 C21 1.376(3) yes
C20 H201 0.948 no
C20 H202 0.946 no
C20 H203 0.940 no
C20 H204 0.950 no
C20 H205 0.950 no
C20 H206 0.950 no
C21 O22 1.214(3) yes
C21 C23 1.521(3) yes
C23 H231 0.979 no
O101 C102 1.453(2) yes
O101 C105 1.454(2) yes
C102 C103 1.493(3) yes
C102 C113 1.555(3) yes
C102 H1021 0.997 no
C103 C104 1.514(3) yes
C103 C114 1.328(3) yes
C104 C105 1.546(3) yes
C104 C123 1.549(3) yes
C104 H1041 0.966 no
C105 C106 1.536(3) yes
C105 H1051 0.963 no
C106 C107 1.519(3) yes
C106 C113 1.541(3) yes
C106 H1061 0.975 no
C107 O108 1.215(3) yes
C107 N109 1.382(3) yes
N109 C110 1.453(3) yes
N109 C111 1.383(3) yes
C110 H1101 0.937 no
C110 H1102 0.942 no
C110 H1103 0.950 no
C111 O112 1.214(3) yes
C111 C113 1.509(3) yes
C113 H1131 0.982 no
C114 C115 1.500(3) yes
C114 H1141 0.941 no
C115 C116 1.539(3) yes
C115 H1151 0.978 no
C115 H1152 0.966 no
C116 C117 1.515(3) yes
C116 C123 1.546(3) yes
C116 H1161 0.986 no
C117 O118 1.216(2) yes
C117 N119 1.380(3) yes
N119 C120 1.452(3) yes
N119 C121 1.383(3) yes
C120 H1201 0.949 no
C120 H1202 0.958 no
C120 H1203 0.939 no
C120 H1204 0.950 no
C120 H1205 0.950 no
C120 H1206 0.950 no
C121 O122 1.208(2) yes
C121 C123 1.516(3) yes
C123 H1231 0.977 no

loop_
_geom_contact_atom_site_label_1
_geom_contact_atom_site_label_2
_geom_contact_distance
_geom_contact_site_symmetry_2
_geom_contact_publ_flag
O1 C104 3.485(2) . no
O1 C106 3.489(2) . no
O8 O122 3.179(2) 1_655 no
O8 C120 3.383(3) 1_655 no
O8 C115 3.385(3) . no
O8 C123 3.388(3) 2_556 no
O8 C121 3.455(2) 2_556 no
O8 C116 3.469(3) 2_556 no
O12 C21 2.970(2) 3_655 no
O12 N19 2.976(2) 3_655 no
O12 C17 3.058(3) 3_655 no
O12 C23 3.087(3) 3_655 no
O12 C16 3.184(3) 3_655 no
O12 O22 3.553(2) 3_655 no
O12 C20 3.589(3) 3_655 no
O18 C102 3.271(3) 4_564 no
O18 C15 3.300(3) 2_455 no
O22 C110 3.297(3) 3_545 no
O22 C104 3.365(2) . no
O22 C120 3.396(3) 2_556 no
O22 C105 3.546(2) . no
O22 C106 3.566(3) . no
O101 C11 3.398(2) 1_455 no
O108 C20 3.440(3) . no
O108 C10 3.451(3) 4_564 no
O112 C20 3.410(3) 3 no
O112 C4 3.416(3) 3_655 no
O118 C111 3.358(3) 4_565 no
O118 C5 3.560(3) 2_456 no
O118 C4 3.574(3) 2_456 no
O118 C2 3.588(3) 4_565 no
O122 C7 3.021(2) 1_455 no
O122 C6 3.133(2) 1_455 no
O122 C116 3.434(3) 2_456 no
N109 C115 3.599(3) 4_564 no
C110 C115 3.568(4) 4_564 no

loop_
_geom_torsion_atom_site_label_1
_geom_torsion_atom_site_label_2
_geom_torsion_atom_site_label_3
_geom_torsion_atom_site_label_4
_geom_torsion
_geom_torsion_publ_flag
O1 C2 C3 C4 -38.6(2) no
O1 C2 C3 C14 134.3(2) no
O1 C2 C13 C6 31.9(2) no
O1 C2 C13 C11 -78.7(2) no
O1 C5 C4 C3 28.6(2) no
O1 C5 C4 C23 -91.0(2) no
O1 C5 C6 C7 73.3(2) no
O1 C5 C6 C13 -37.6(2) no
O8 C7 N9 C10 0.6(3) no
O8 C7 N9 C11 -174.7(2) no
O8 C7 C6 C5 63.6(3) no
O8 C7 C6 C13 172.7(2) no
O12 C11 N9 C7 178.0(2) no
O12 C11 N9 C10 2.7(3) no
O12 C11 C13 C2 -72.1(3) no
O12 C11 C13 C6 179.3(2) no
O18 C17 N19 C20 8.3(3) no
O18 C17 N19 C21 177.6(2) no
O18 C17 C16 C15 58.6(3) no
O18 C17 C16 C23 -177.2(2) no
O22 C21 N19 C17 -177.1(2) no
O22 C21 N19 C20 -7.7(3) no
O22 C21 C23 C4 -57.6(3) no
O22 C21 C23 C16 179.2(2) no
O101 C102 C103 C104 39.2(2) no
O101 C102 C103 C114 -133.5(2) no
O101 C102 C113 C106 -29.3(2) no
O101 C102 C113 C111 82.0(2) no
O101 C105 C104 C103 -28.9(2) no
O101 C105 C104 C123 91.5(2) no
O101 C105 C106 C107 -69.8(2) no
O101 C105 C106 C113 40.1(2) no
O108 C107 N109 C110 -0.9(3) no
O108 C107 N109 C111 176.8(2) no
O108 C107 C106 C105 -63.5(3) no
O108 C107 C106 C113 -172.5(2) no
O112 C111 N109 C107 178.4(2) no
O112 C111 N109 C110 -3.8(3) no
O112 C111 C113 C102 76.8(3) no
O112 C111 C113 C106 -174.6(2) no
O118 C117 N119 C120 -3.7(3) no
O118 C117 N119 C121 -179.9(2) no
O118 C117 C116 C115 -51.6(3) no
O118 C117 C116 C123 -176.7(2) no
O122 C121 N119 C117 174.8(2) no
O122 C121 N119 C120 -1.4(3) no
O122 C121 C123 C104 64.3(3) no
O122 C121 C123 C116 -172.3(2) no
N9 C7 C6 C5 -113.6(2) no
N9 C7 C6 C13 -4.5(2) no
N9 C11 C13 C2 105.3(2) no
N9 C11 C13 C6 -3.3(2) no
N19 C17 C16 C15 -120.8(2) no
N19 C17 C16 C23 3.3(2) no
N19 C21 C23 C4 124.2(2) no
N19 C21 C23 C16 1.0(2) no
N109 C107 C106 C105 115.6(2) no
N109 C107 C106 C113 6.5(2) no
N109 C111 C113 C102 -101.4(2) no
N109 C111 C113 C106 7.2(2) no
N119 C117 C116 C115 129.4(2) no
N119 C117 C116 C123 4.4(2) no
N119 C121 C123 C104 -117.8(2) no
N119 C121 C123 C116 5.6(2) no
C2 O1 C5 C4 -52.9(2) no
C2 O1 C5 C6 58.3(2) no
C2 C3 C4 C5 6.1(2) no
C2 C3 C4 C23 131.1(2) no
C2 C3 C14 C15 -176.8(2) no
C2 C13 C6 C5 3.3(2) no
C2 C13 C6 C7 -111.5(2) no
C3 C2 O1 C5 55.6(2) no
C3 C2 C13 C6 -73.7(2) no
C3 C2 C13 C11 175.6(2) no
C3 C4 C5 C6 -78.1(2) no
C3 C4 C23 C16 45.5(2) no
C3 C4 C23 C21 -73.4(2) no
C3 C14 C15 C16 46.4(3) no
C4 C3 C2 C13 67.9(2) no
C4 C3 C14 C15 -4.8(3) no
C4 C5 C6 C7 -177.8(2) no
C4 C5 C6 C13 71.3(2) no
C4 C23 C16 C15 -6.4(2) no
C4 C23 C16 C17 -127.3(2) no
C5 O1 C2 C13 -56.0(2) no
C5 C4 C3 C14 -167.9(2) no
C5 C4 C23 C16 159.5(2) no
C5 C4 C23 C21 40.6(2) no
C5 C6 C13 C11 119.3(2) no
C6 C5 C4 C23 162.3(2) no
C6 C7 N9 C10 177.9(2) no
C6 C7 N9 C11 2.6(2) no
C7 N9 C11 C13 0.5(2) no
C7 C6 C13 C11 4.6(2) no
C10 N9 C11 C13 -174.8(2) no
C13 C2 C3 C14 -119.3(2) no
C14 C3 C4 C23 -42.9(2) no
C14 C15 C16 C17 78.8(2) no
C14 C15 C16 C23 -38.7(2) no
C15 C16 C23 C21 118.3(2) no
C16 C17 N19 C20 -172.3(2) no
C16 C17 N19 C21 -2.9(2) no
C17 N19 C21 C23 1.2(2) no
C17 C16 C23 C21 -2.5(2) no
C20 N19 C21 C23 170.6(2) no
C102 O101 C105 C104 53.6(2) no
C102 O101 C105 C106 -58.8(2) no
C102 C103 C104 C105 -6.3(2) no
C102 C103 C104 C123 -131.9(2) no
C102 C103 C114 C115 172.5(2) no
C102 C113 C106 C105 -6.4(2) no
C102 C113 C106 C107 108.2(2) no
C103 C102 O101 C105 -56.4(2) no
C103 C102 C113 C106 76.1(2) no
C103 C102 C113 C111 -172.6(2) no
C103 C104 C105 C106 77.1(2) no
C103 C104 C123 C116 -37.2(2) no
C103 C104 C123 C121 81.1(2) no
C103 C114 C115 C116 -44.1(3) no
C104 C103 C102 C113 -68.0(2) no
C104 C103 C114 C115 0.8(3) no
C104 C105 C106 C107 -178.2(2) no
C104 C105 C106 C113 -68.2(2) no
C104 C123 C116 C115 -3.3(2) no
C104 C123 C116 C117 117.9(2) no
C105 O101 C102 C113 55.1(2) no
C105 C104 C103 C114 167.4(2) no
C105 C104 C123 C116 -151.4(2) no
C105 C104 C123 C121 -33.1(2) no
C105 C106 C113 C111 -122.7(2) no
C106 C105 C104 C123 -162.5(2) no
C106 C107 N109 C110 180.0(2) no
C106 C107 N109 C111 -2.3(2) no
C107 N109 C111 C113 -3.2(2) no
C107 C106 C113 C111 -8.1(2) no
C110 N109 C111 C113 174.5(2) no
C113 C102 C103 C114 119.3(2) no
C114 C103 C104 C123 41.7(3) no
C114 C115 C116 C117 -74.5(2) no
C114 C115 C116 C123 43.9(2) no
C115 C116 C123 C121 -127.1(2) no
C116 C117 N119 C120 175.3(2) no
C116 C117 N119 C121 -0.9(2) no
C117 N119 C121 C123 -3.1(2) no
C117 C116 C123 C121 -5.8(2) no
C120 N119 C121 C123 -179.4(2) no
